data_1503978
loop_
_publ_author_name
'Spitz, C\'edric'
'Lohier, Jean-Fran\,cois'
'Reboul, Vincent'
'Metzner, Patrick'

_publ_section_title
;
 Catalytic generation of cesium acetylide by CsF: synthesis of
 1,3-benzothiazines from cyclic sulfenamides.
;
_journal_issue 13
_journal_name_full 'Organic letters'
_journal_page_first 2776
_journal_page_last 2779
_journal_paper_doi 10.1021/ol9009333
_journal_volume 11
_journal_year 2009
_chemical_absolute_configuration ad
_chemical_formula_moiety 'C26 H27 N O4 S3'
_chemical_formula_sum 'C26 H27 N O4 S3'
_chemical_formula_weight 513.67
_chemical_melting_point 423
_chemical_name_systematic
;(R)-[4-Iso-propyl-3-(toluene-4-sulfonyl)-2
-(toluene-4-sulfonylmethylene)-3,4-dihydro-2H-benzo
[e][1,3]thiazine
;
_space_group_IT_number 4
_symmetry_cell_setting monoclinic
_symmetry_space_group_name_Hall 'P 2yb'
_symmetry_space_group_name_H-M 'P 1 21 1'
_atom_sites_solution_hydrogens geom
_atom_sites_solution_primary direct
_atom_sites_solution_secondary difmap
_audit_creation_method SHELXL-97
_cell_angle_alpha 90.00
_cell_angle_beta 95.938(9)
_cell_angle_gamma 90.00
_cell_formula_units_Z 2
_cell_length_a 7.9756(13)
_cell_length_b 12.987(2)
_cell_length_c 11.917(2)
_cell_measurement_reflns_used 9044
_cell_measurement_temperature 100(2)
_cell_measurement_theta_max 36.30
_cell_measurement_theta_min 2.57
_cell_volume 1227.7(3)
_computing_cell_refinement 'APEX2 software'
_computing_data_collection 'APEX2 software'
_computing_data_reduction 'APEX2 software'
_computing_molecular_graphics 'ORTEP-3 (Farrugia, 1997)'
_computing_publication_material 'SHELXL-97 (Sheldrick, 1997)'
_computing_structure_refinement 'SHELXL-97 (Sheldrick, 1997)'
_computing_structure_solution 'SHELXS-97 (Sheldrick, 1990)'
_diffrn_ambient_temperature 100(2)
_diffrn_measured_fraction_theta_full 0.982
_diffrn_measured_fraction_theta_max 0.982
_diffrn_measurement_device_type 'Bruker Nonius KAPPA CCD'
_diffrn_measurement_method 'phi and omega scans'
_diffrn_radiation_monochromator graphite
_diffrn_radiation_source 'fine-focus sealed tube'
_diffrn_radiation_type MoK\a
_diffrn_radiation_wavelength 0.71073
_diffrn_reflns_av_R_equivalents 0.0777
_diffrn_reflns_av_sigmaI/netI 0.0380
_diffrn_reflns_limit_h_max 9
_diffrn_reflns_limit_h_min -13
_diffrn_reflns_limit_k_max 21
_diffrn_reflns_limit_k_min -21
_diffrn_reflns_limit_l_max 19
_diffrn_reflns_limit_l_min -19
_diffrn_reflns_number 84916
_diffrn_reflns_theta_full 36.62
_diffrn_reflns_theta_max 36.62
_diffrn_reflns_theta_min 2.33
_exptl_absorpt_coefficient_mu 0.336
_exptl_absorpt_correction_T_max 0.95623
_exptl_absorpt_correction_T_min 0.89248
_exptl_absorpt_correction_type numerical
_exptl_crystal_colour colorless
_exptl_crystal_density_diffrn 1.389
_exptl_crystal_density_method 'not measured'
_exptl_crystal_description polyhedron
_exptl_crystal_F_000 540
_exptl_crystal_size_max 0.47
_exptl_crystal_size_mid 0.22
_exptl_crystal_size_min 0.18
_refine_diff_density_max 0.862
_refine_diff_density_min -0.557
_refine_diff_density_rms 0.120
_refine_ls_abs_structure_details 'Flack H D (1983),  5760 Friedel pairs'
_refine_ls_abs_structure_Flack 0.04(3)
_refine_ls_extinction_method none
_refine_ls_goodness_of_fit_ref 1.174
_refine_ls_hydrogen_treatment constr
_refine_ls_matrix_type full
_refine_ls_number_parameters 311
_refine_ls_number_reflns 11944
_refine_ls_number_restraints 1
_refine_ls_restrained_S_all 1.174
_refine_ls_R_factor_all 0.0367
_refine_ls_R_factor_gt 0.0340
_refine_ls_shift/su_max 0.001
_refine_ls_shift/su_mean 0.000
_refine_ls_structure_factor_coef Fsqd
_refine_ls_weighting_details 'calc w=1/[\s^2^(Fo^2^)+(0.0588P)^2^+0.0485P] where P=(Fo^2^+2Fc^2^)/3'
_refine_ls_weighting_scheme calc
_refine_ls_wR_factor_gt 0.0960
_refine_ls_wR_factor_ref 0.0977
_reflns_number_gt 11343
_reflns_number_total 11944
_reflns_threshold_expression >2sigma(I)
_cod_data_source_file ol9009333_si_003.cif
_cod_data_source_block 16a
_cod_depositor_comments
;
The following automatic conversions were performed:

'_chemical_melting_point' value '423K' was changed to '423' - the
value should be numeric and without a unit
designator.

'_symmetry_cell_setting' value 'Monoclinic' changed to
'monoclinic' according to
/home/saulius/struct/CIF-dictionaries/cif_core.dic dictionary named
'cif_core.dic' version 2.4.2 from 2011-04-26.

Automatic conversion script
Id: cif_fix_values 1715 2011-07-08 13:25:40Z adriana 
;
_cod_original_cell_volume 1227.8(4)
_cod_original_sg_symbol_Hall P2yb
_cod_original_sg_symbol_H-M 'P2(1)   '
_cod_database_code 1503978

loop_
_symmetry_equiv_pos_as_xyz
'x, y, z'
'-x, y+1/2, -z'

loop_
_atom_site_label
_atom_site_type_symbol
_atom_site_fract_x
_atom_site_fract_y
_atom_site_fract_z
_atom_site_U_iso_or_equiv
_atom_site_adp_type
_atom_site_occupancy
_atom_site_symmetry_multiplicity
_atom_site_calc_flag
_atom_site_refinement_flags
S1 S 0.49391(3) 0.512337(18) 0.08702(2) 0.01179(5) Uani 1 1 d .
S2 S 0.13782(3) 0.52606(2) 0.30212(2) 0.01424(5) Uani 1 1 d .
S3 S 0.56533(3) 0.59481(2) 0.44675(2) 0.01585(5) Uani 1 1 d .
N1 N 0.28605(11) 0.61504(7) 0.29162(8) 0.01177(13) Uani 1 1 d .
O4 O -0.02015(11) 0.57890(8) 0.27738(9) 0.02151(17) Uani 1 1 d .
O2 O 0.33278(10) 0.55375(7) 0.04347(7) 0.01732(15) Uani 1 1 d .
O1 O 0.52353(12) 0.40348(7) 0.07809(8) 0.01805(15) Uani 1 1 d .
O3 O 0.18062(12) 0.44079(7) 0.23509(8) 0.02054(16) Uani 1 1 d .
C1 C 0.25445(12) 0.72225(8) 0.32815(8) 0.01199(15) Uani 1 1 d .
H1 H 0.1327 0.7341 0.3150 0.014 Uiso 1 1 calc R
C2 C 0.21286(14) 0.80399(9) 0.51555(9) 0.01570(17) Uani 1 1 d .
H2 H 0.1222 0.8397 0.4788 0.019 Uiso 1 1 calc R
C3 C 0.30507(13) 0.73657(8) 0.45409(9) 0.01248(15) Uani 1 1 d .
C4 C 0.43834(13) 0.68225(8) 0.51256(9) 0.01343(15) Uani 1 1 d .
C5 C 0.25467(15) 0.81865(9) 0.63135(10) 0.01782(18) Uani 1 1 d .
H5 H 0.1930 0.8648 0.6704 0.021 Uiso 1 1 calc R
C6 C 0.47924(14) 0.69527(9) 0.62994(9) 0.01659(18) Uani 1 1 d .
H6 H 0.5668 0.6575 0.6677 0.020 Uiso 1 1 calc R
C7 C 0.25330(17) 0.78754(10) 0.12867(10) 0.0202(2) Uani 1 1 d .
H7A H 0.1433 0.8181 0.1246 0.030 Uiso 1 1 calc R
H7B H 0.2431 0.7163 0.1078 0.030 Uiso 1 1 calc R
H7C H 0.3199 0.8227 0.0780 0.030 Uiso 1 1 calc R
C8 C 0.33945(13) 0.79641(8) 0.25013(9) 0.01460(16) Uani 1 1 d .
H8 H 0.4577 0.7759 0.2500 0.018 Uiso 1 1 calc R
C9 C 0.38856(16) 0.76443(10) 0.68879(10) 0.01874(19) Uani 1 1 d .
H9 H 0.4166 0.7746 0.7657 0.022 Uiso 1 1 calc R
C10 C 0.33455(16) 0.90786(9) 0.29045(11) 0.01974(19) Uani 1 1 d .
H10A H 0.2200 0.9273 0.2977 0.030 Uiso 1 1 calc R
H10B H 0.3803 0.9521 0.2367 0.030 Uiso 1 1 calc R
H10C H 0.4002 0.9143 0.3623 0.030 Uiso 1 1 calc R
C11 C 0.09612(16) 0.50901(11) 0.63745(10) 0.0217(2) Uani 1 1 d .
H11 H 0.0500 0.5484 0.6917 0.026 Uiso 1 1 calc R
C12 C 0.15175(13) 0.48425(8) 0.44431(9) 0.01476(16) Uani 1 1 d .
C13 C 0.07885(15) 0.54232(9) 0.52539(11) 0.01892(19) Uani 1 1 d .
H13 H 0.0197 0.6023 0.5050 0.023 Uiso 1 1 calc R
C14 C 0.23638(15) 0.39315(10) 0.47417(10) 0.01902(19) Uani 1 1 d .
H14 H 0.2850 0.3548 0.4201 0.023 Uiso 1 1 calc R
C15 C 0.24776(16) 0.35963(12) 0.58620(11) 0.0226(2) Uani 1 1 d .
H15 H 0.3007 0.2974 0.6056 0.027 Uiso 1 1 calc R
C16 C 0.18075(15) 0.41817(12) 0.66986(11) 0.0216(2) Uani 1 1 d .
C17 C 0.2017(2) 0.38247(17) 0.79147(13) 0.0333(3) Uani 1 1 d .
H17A H 0.3153 0.3951 0.8234 0.050 Uiso 1 1 calc R
H17B H 0.1781 0.3101 0.7945 0.050 Uiso 1 1 calc R
H17C H 0.1250 0.4196 0.8336 0.050 Uiso 1 1 calc R
C20 C 0.90485(13) 0.67429(8) -0.08211(9) 0.01434(16) Uani 1 1 d .
C18 C 0.45755(12) 0.58363(8) 0.30856(8) 0.01169(14) Uani 1 1 d .
C21 C 0.65268(12) 0.57646(8) 0.02228(8) 0.01171(15) Uani 1 1 d .
C22 C 0.81006(12) 0.53002(8) 0.02331(9) 0.01392(15) Uani 1 1 d .
H22 H 0.8310 0.4667 0.0584 0.017 Uiso 1 1 calc R
C23 C 0.74653(15) 0.72018(9) -0.08060(10) 0.01754(18) Uani 1 1 d .
H23 H 0.7256 0.7837 -0.1152 0.021 Uiso 1 1 calc R
C19 C 0.54887(13) 0.54381(8) 0.23047(9) 0.01285(15) Uani 1 1 d .
H19 H 0.6607 0.5304 0.2564 0.015 Uiso 1 1 calc R
C24 C 0.62000(14) 0.67198(9) -0.02797(10) 0.01646(18) Uani 1 1 d .
H24 H 0.5153 0.7031 -0.0264 0.020 Uiso 1 1 calc R
C25 C 1.03991(16) 0.72672(10) -0.14091(11) 0.0208(2) Uani 1 1 d .
H25A H 1.0054 0.7300 -0.2204 0.031 Uiso 1 1 calc R
H25B H 1.1430 0.6883 -0.1282 0.031 Uiso 1 1 calc R
H25C H 1.0574 0.7952 -0.1116 0.031 Uiso 1 1 calc R
C26 C 0.93554(13) 0.57959(8) -0.02891(10) 0.01558(17) Uani 1 1 d .
H26 H 1.0412 0.5492 -0.0283 0.019 Uiso 1 1 calc R

loop_
_atom_site_aniso_label
_atom_site_aniso_U_11
_atom_site_aniso_U_22
_atom_site_aniso_U_33
_atom_site_aniso_U_23
_atom_site_aniso_U_13
_atom_site_aniso_U_12
S1 0.00989(9) 0.01341(10) 0.01251(9) -0.00091(7) 0.00331(6) -0.00066(7)
S2 0.01064(10) 0.01747(11) 0.01490(10) -0.00275(8) 0.00271(7) -0.00391(8)
S3 0.01244(10) 0.02109(12) 0.01360(10) -0.00240(8) -0.00060(7) 0.00450(8)
N1 0.0082(3) 0.0128(3) 0.0146(3) -0.0010(3) 0.0025(2) -0.0007(2)
O4 0.0093(3) 0.0293(5) 0.0255(4) 0.0014(3) -0.0005(3) -0.0024(3)
O2 0.0084(3) 0.0259(4) 0.0176(4) -0.0011(3) 0.0014(2) 0.0001(3)
O1 0.0215(4) 0.0130(3) 0.0209(4) -0.0021(3) 0.0083(3) -0.0029(3)
O3 0.0251(4) 0.0195(4) 0.0181(4) -0.0073(3) 0.0073(3) -0.0079(3)
C1 0.0099(4) 0.0136(4) 0.0127(4) -0.0007(3) 0.0026(3) 0.0014(3)
C2 0.0155(4) 0.0160(4) 0.0163(4) -0.0019(3) 0.0051(3) 0.0013(3)
C3 0.0116(4) 0.0137(4) 0.0123(4) -0.0010(3) 0.0024(3) -0.0009(3)
C4 0.0120(4) 0.0153(4) 0.0132(4) -0.0009(3) 0.0021(3) -0.0008(3)
C5 0.0192(5) 0.0183(4) 0.0169(4) -0.0041(3) 0.0064(3) -0.0019(3)
C6 0.0165(4) 0.0203(5) 0.0127(4) -0.0006(3) 0.0005(3) -0.0018(3)
C7 0.0261(5) 0.0202(5) 0.0145(4) 0.0031(4) 0.0042(4) 0.0031(4)
C8 0.0139(4) 0.0140(4) 0.0166(4) 0.0011(3) 0.0046(3) 0.0016(3)
C9 0.0205(5) 0.0223(5) 0.0139(4) -0.0033(3) 0.0043(3) -0.0031(4)
C10 0.0231(5) 0.0142(4) 0.0229(5) 0.0008(4) 0.0070(4) 0.0012(3)
C11 0.0217(5) 0.0254(5) 0.0197(5) -0.0074(4) 0.0107(4) -0.0071(4)
C12 0.0120(4) 0.0168(4) 0.0163(4) -0.0029(3) 0.0053(3) -0.0029(3)
C13 0.0187(5) 0.0165(4) 0.0234(5) -0.0047(4) 0.0110(4) -0.0041(3)
C14 0.0145(4) 0.0245(5) 0.0187(5) -0.0013(4) 0.0051(3) 0.0034(4)
C15 0.0157(5) 0.0323(6) 0.0201(5) 0.0018(4) 0.0032(4) 0.0053(4)
C16 0.0140(4) 0.0350(6) 0.0162(5) -0.0013(4) 0.0038(3) -0.0040(4)
C17 0.0239(6) 0.0590(11) 0.0175(5) 0.0039(6) 0.0041(4) 0.0006(6)
C20 0.0120(4) 0.0155(4) 0.0159(4) 0.0003(3) 0.0031(3) -0.0012(3)
C18 0.0101(3) 0.0126(4) 0.0125(4) -0.0002(3) 0.0018(3) 0.0002(3)
C21 0.0090(3) 0.0137(4) 0.0128(4) 0.0011(3) 0.0028(3) 0.0013(3)
C22 0.0098(4) 0.0127(4) 0.0193(4) 0.0017(3) 0.0018(3) 0.0011(3)
C23 0.0153(4) 0.0167(4) 0.0216(5) 0.0062(4) 0.0064(3) 0.0032(3)
C19 0.0108(4) 0.0143(4) 0.0136(4) -0.0007(3) 0.0023(3) 0.0016(3)
C24 0.0130(4) 0.0160(4) 0.0213(5) 0.0052(3) 0.0060(3) 0.0045(3)
C25 0.0168(5) 0.0218(5) 0.0250(5) 0.0027(4) 0.0078(4) -0.0042(4)
C26 0.0090(4) 0.0159(4) 0.0222(5) 0.0013(3) 0.0029(3) 0.0010(3)

loop_
_atom_type_symbol
_atom_type_description
_atom_type_scat_dispersion_real
_atom_type_scat_dispersion_imag
_atom_type_scat_source
C C 0.0033 0.0016 'International Tables Vol C Tables 4.2.6.8 and 6.1.1.4'
H H 0.0000 0.0000 'International Tables Vol C Tables 4.2.6.8 and 6.1.1.4'
N N 0.0061 0.0033 'International Tables Vol C Tables 4.2.6.8 and 6.1.1.4'
O O 0.0106 0.0060 'International Tables Vol C Tables 4.2.6.8 and 6.1.1.4'
S S 0.1246 0.1234 'International Tables Vol C Tables 4.2.6.8 and 6.1.1.4'

loop_
_geom_angle_atom_site_label_1
_geom_angle_atom_site_label_2
_geom_angle_atom_site_label_3
_geom_angle
O1 S1 O2 119.18(6)
O1 S1 C21 107.55(5)
O2 S1 C21 108.74(5)
O1 S1 C19 105.81(5)
O2 S1 C19 112.65(5)
C21 S1 C19 101.36(5)
O3 S2 O4 120.70(6)
O3 S2 N1 106.45(5)
O4 S2 N1 105.48(5)
O3 S2 C12 107.61(6)
O4 S2 C12 108.01(6)
N1 S2 C12 108.03(5)
C4 S3 C18 102.68(5)
C18 N1 C1 114.61(8)
C18 N1 S2 118.02(7)
C1 N1 S2 118.92(7)
N1 C1 C3 111.50(8)
N1 C1 C8 108.02(8)
C3 C1 C8 115.39(9)
N1 C1 H1 107.2
C3 C1 H1 107.2
C8 C1 H1 107.2
C3 C2 C5 121.16(10)
C3 C2 H2 119.4
C5 C2 H2 119.4
C2 C3 C4 117.91(9)
C2 C3 C1 119.47(9)
C4 C3 C1 122.59(9)
C3 C4 C6 121.20(10)
C3 C4 S3 123.08(8)
C6 C4 S3 115.71(8)
C9 C5 C2 120.44(10)
C9 C5 H5 119.8
C2 C5 H5 119.8
C9 C6 C4 119.90(11)
C9 C6 H6 120.0
C4 C6 H6 120.0
C8 C7 H7A 109.5
C8 C7 H7B 109.5
H7A C7 H7B 109.5
C8 C7 H7C 109.5
H7A C7 H7C 109.5
H7B C7 H7C 109.5
C10 C8 C7 110.06(10)
C10 C8 C1 112.02(9)
C7 C8 C1 109.77(9)
C10 C8 H8 108.3
C7 C8 H8 108.3
C1 C8 H8 108.3
C6 C9 C5 119.36(10)
C6 C9 H9 120.3
C5 C9 H9 120.3
C8 C10 H10A 109.5
C8 C10 H10B 109.5
H10A C10 H10B 109.5
C8 C10 H10C 109.5
H10A C10 H10C 109.5
H10B C10 H10C 109.5
C16 C11 C13 121.61(11)
C16 C11 H11 119.2
C13 C11 H11 119.2
C14 C12 C13 120.51(11)
C14 C12 S2 119.10(9)
C13 C12 S2 120.39(9)
C11 C13 C12 119.10(12)
C11 C13 H13 120.4
C12 C13 H13 120.4
C12 C14 C15 119.42(11)
C12 C14 H14 120.3
C15 C14 H14 120.3
C14 C15 C16 121.20(13)
C14 C15 H15 119.4
C16 C15 H15 119.4
C11 C16 C15 118.10(12)
C11 C16 C17 121.78(13)
C15 C16 C17 120.12(14)
C16 C17 H17A 109.5
C16 C17 H17B 109.5
H17A C17 H17B 109.5
C16 C17 H17C 109.5
H17A C17 H17C 109.5
H17B C17 H17C 109.5
C26 C20 C23 119.12(10)
C26 C20 C25 120.66(10)
C23 C20 C25 120.22(10)
C19 C18 N1 126.49(9)
C19 C18 S3 115.28(8)
N1 C18 S3 118.21(7)
C24 C21 C22 121.28(9)
C24 C21 S1 119.99(8)
C22 C21 S1 118.72(8)
C26 C22 C21 119.07(10)
C26 C22 H22 120.5
C21 C22 H22 120.5
C24 C23 C20 120.82(10)
C24 C23 H23 119.6
C20 C23 H23 119.6
C18 C19 S1 131.37(8)
C18 C19 H19 114.3
S1 C19 H19 114.3
C21 C24 C23 118.90(10)
C21 C24 H24 120.5
C23 C24 H24 120.5
C20 C25 H25A 109.5
C20 C25 H25B 109.5
H25A C25 H25B 109.5
C20 C25 H25C 109.5
H25A C25 H25C 109.5
H25B C25 H25C 109.5
C22 C26 C20 120.78(10)
C22 C26 H26 119.6
C20 C26 H26 119.6

loop_
_geom_bond_atom_site_label_1
_geom_bond_atom_site_label_2
_geom_bond_distance
S1 O1 1.4390(9)
S1 O2 1.4395(9)
S1 C21 1.7591(10)
S1 C19 1.7682(11)
S2 O3 1.4273(10)
S2 O4 1.4382(10)
S2 N1 1.6671(9)
S2 C12 1.7719(12)
S3 C4 1.7592(11)
S3 C18 1.7830(10)
N1 C18 1.4216(13)
N1 C1 1.4880(14)
C1 C3 1.5248(14)
C1 C8 1.5434(15)
C1 H1 0.9800
C2 C3 1.3984(15)
C2 C5 1.3988(16)
C2 H2 0.9300
C3 C4 1.3999(15)
C4 C6 1.4132(15)
C5 C9 1.3977(18)
C5 H5 0.9300
C6 C9 1.3880(17)
C6 H6 0.9300
C7 C8 1.5410(17)
C7 H7A 0.9600
C7 H7B 0.9600
C7 H7C 0.9600
C8 C10 1.5268(17)
C8 H8 0.9800
C9 H9 0.9300
C10 H10A 0.9600
C10 H10B 0.9600
C10 H10C 0.9600
C11 C16 1.394(2)
C11 C13 1.3970(18)
C11 H11 0.9300
C12 C14 1.3901(17)
C12 C13 1.3988(16)
C13 H13 0.9300
C14 C15 1.3983(18)
C14 H14 0.9300
C15 C16 1.4028(19)
C15 H15 0.9300
C16 C17 1.514(2)
C17 H17A 0.9600
C17 H17B 0.9600
C17 H17C 0.9600
C20 C26 1.3937(16)
C20 C23 1.3981(15)
C20 C25 1.5070(16)
C18 C19 1.3433(14)
C21 C24 1.3903(15)
C21 C22 1.3915(14)
C22 C26 1.3899(15)
C22 H22 0.9300
C23 C24 1.3909(16)
C23 H23 0.9300
C19 H19 0.9300
C24 H24 0.9300
C25 H25A 0.9600
C25 H25B 0.9600
C25 H25C 0.9600
C26 H26 0.9300
